data_4346889
loop_
_publ_author_name
'Zhao, Jun'
'Wang, Ye-Nan'
'Dong, Wen-Wen'
'Wu, Ya-Pan'
'Li, Dong-Sheng'
'Zhang, Qi-Chun'

_publ_section_title
;
 A Robust Luminescent Tb(III)-MOF with Lewis Basic Pyridyl Sites for the
 Highly Sensitive Detection of Metal Ions and Small Molecules.
;
_journal_issue 7
_journal_name_full 'Inorganic chemistry'
_journal_page_first 3265
_journal_page_last 3271
_journal_paper_doi 10.1021/acs.inorgchem.5b02294
_journal_volume 55
_journal_year 2016
_chemical_formula_sum 'C43 H29 N2 O23 Tb3'
_chemical_formula_weight 1418.44
_space_group_IT_number 122
_space_group_name_Hall 'I -4 2bw'
_space_group_name_H-M_alt 'I -4 2 d'
_symmetry_cell_setting tetragonal
_symmetry_space_group_name_H-M 'I -4 2 d'
_atom_sites_solution_hydrogens geom
_atom_sites_solution_primary direct
_atom_sites_solution_secondary difmap
_audit_creation_method SHELXL-97
_cell_angle_alpha 90.00
_cell_angle_beta 90.00
_cell_angle_gamma 90.00
_cell_formula_units_Z 8
_cell_length_a 14.234(4)
_cell_length_b 14.234(4)
_cell_length_c 63.76(3)
_cell_measurement_temperature 296(2)
_cell_volume 12918(8)
_computing_structure_refinement 'SHELXL-97 (Sheldrick, 1997)'
_computing_structure_solution 'SHELXS-97 (Sheldrick, 1990)'
_diffrn_ambient_temperature 296(2)
_diffrn_measured_fraction_theta_full 1.000
_diffrn_measured_fraction_theta_max 1.000
_diffrn_measurement_device_type 'Rigaku Mercury375R'
_diffrn_radiation_monochromator graphite
_diffrn_radiation_source 'fine-focus sealed tube'
_diffrn_radiation_type MoK\a
_diffrn_radiation_wavelength 0.71073
_diffrn_reflns_av_R_equivalents 0.1431
_diffrn_reflns_av_sigmaI/netI 0.0718
_diffrn_reflns_limit_h_max 18
_diffrn_reflns_limit_h_min -18
_diffrn_reflns_limit_k_max 18
_diffrn_reflns_limit_k_min -18
_diffrn_reflns_limit_l_max 82
_diffrn_reflns_limit_l_min -82
_diffrn_reflns_number 66173
_diffrn_reflns_theta_full 27.55
_diffrn_reflns_theta_max 27.55
_diffrn_reflns_theta_min 1.47
_exptl_absorpt_coefficient_mu 3.313
_exptl_absorpt_correction_T_max 0.6363
_exptl_absorpt_correction_T_min 0.5870
_exptl_absorpt_correction_type multi-scan
_exptl_crystal_density_diffrn 1.459
_exptl_crystal_density_method 'not measured'
_exptl_crystal_description prism
_exptl_crystal_F_000 5440
_exptl_crystal_size_max 0.18
_exptl_crystal_size_mid 0.17
_exptl_crystal_size_min 0.15
_refine_diff_density_max 0.951
_refine_diff_density_min -1.948
_refine_diff_density_rms 0.208
_refine_ls_abs_structure_details 'Flack H D (1983), Acta Cryst. A39, 876-881'
_refine_ls_abs_structure_Flack 0.00(3)
_refine_ls_extinction_method none
_refine_ls_goodness_of_fit_ref 1.075
_refine_ls_hydrogen_treatment multi-scan
_refine_ls_matrix_type full
_refine_ls_number_parameters 323
_refine_ls_number_reflns 7484
_refine_ls_number_restraints 0
_refine_ls_restrained_S_all 1.075
_refine_ls_R_factor_all 0.0710
_refine_ls_R_factor_gt 0.0597
_refine_ls_shift/su_max 0.082
_refine_ls_shift/su_mean 0.005
_refine_ls_structure_factor_coef Fsqd
_refine_ls_weighting_details 'calc w=1/[\s^2^(Fo^2^)+(0.0808P)^2^+0.0000P] where P=(Fo^2^+2Fc^2^)/3'
_refine_ls_weighting_scheme calc
_refine_ls_wR_factor_gt 0.1466
_refine_ls_wR_factor_ref 0.1534
_reflns_number_gt 6569
_reflns_number_total 7484
_reflns_threshold_expression >2sigma(I)
_cod_data_source_file ic5b02294_si_001.cif
_cod_data_source_block z_sq_d
_cod_depositor_comments
;
The following automatic conversions were performed:

data item '_symmetry_cell_setting' value 'Tetragonal' was changed to
'tetragonal' in accordance with the
/home/saulius/struct/COD-crude-data/automatic-downloads/DataCite-retrospective/ACS/depositions/lib/dictionaries/cif_core.dic
dictionary named 'cif_core.dic' version 2.4.2 last updated on
2011-04-26.

Automatic conversion script
Id: cif_fix_values 6909 2019-04-08 15:41:33Z antanas 
;
_cod_original_cell_volume 12919(8)
_cod_original_sg_symbol_H-M I-42d
_cod_database_code 4346889

loop_
_symmetry_equiv_pos_as_xyz
'x, y, z'
'y, -x, -z'
'-x, -y, z'
'-y, x, -z'
'x, -y+1/2, -z+1/4'
'-x, y+1/2, -z+1/4'
'-y, -x+1/2, z+1/4'
'y, x+1/2, z+1/4'
'x+1/2, y+1/2, z+1/2'
'y+1/2, -x+1/2, -z+1/2'
'-x+1/2, -y+1/2, z+1/2'
'-y+1/2, x+1/2, -z+1/2'
'x+1/2, -y+1, -z+3/4'
'-x+1/2, y+1, -z+3/4'
'-y+1/2, -x+1, z+3/4'
'y+1/2, x+1, z+3/4'

loop_
_atom_site_label
_atom_site_type_symbol
_atom_site_fract_x
_atom_site_fract_y
_atom_site_fract_z
_atom_site_U_iso_or_equiv
_atom_site_adp_type
_atom_site_occupancy
_atom_site_symmetry_multiplicity
_atom_site_calc_flag
_atom_site_refinement_flags
Tb1 Tb 0.5000 0.0000 0.459415(7) 0.02884(13) Uani 1 2 d S
Tb2 Tb 0.22408(4) -0.01677(4) 0.438196(7) 0.04769(16) Uani 1 1 d .
O1 O 0.3691(4) 0.0391(4) 0.42818(9) 0.0350(14) Uani 1 1 d .
O2 O 0.5052(6) 0.1127(4) 0.43022(9) 0.0420(14) Uani 1 1 d .
O3 O 0.3238(5) 0.0072(6) 0.34779(9) 0.0476(16) Uani 1 1 d .
O4 O 0.3180(7) 0.1361(6) 0.32923(11) 0.058(2) Uani 1 1 d .
O5 O 0.4059(5) 0.1283(5) 0.47003(11) 0.0462(17) Uani 1 1 d .
O6 O 0.2548(5) 0.0934(5) 0.46430(11) 0.0470(17) Uani 1 1 d .
O7 O 0.1116(6) 0.2190(6) 0.53200(12) 0.060(2) Uani 1 1 d .
O8 O 0.0927(5) 0.3718(5) 0.53451(12) 0.0483(18) Uani 1 1 d .
O9 O 0.5000 0.0000 0.49783(16) 0.078(4) Uani 1 2 d S
O10 O 0.3067(9) -0.1450(7) 0.42180(15) 0.083(3) Uani 1 1 d .
O11 O 0.1253(13) -0.1662(17) 0.4288(3) 0.201(11) Uani 1 1 d .
O12 O 0.0752(6) 0.0107(13) 0.44945(19) 0.121(5) Uani 1 1 d .
N1 N 0.5402(8) 0.3944(8) 0.44220(15) 0.071(3) Uani 1 1 d .
C1 C 0.4291(7) 0.0991(6) 0.42146(13) 0.033(2) Uani 1 1 d .
C2 C 0.4061(7) 0.1517(7) 0.40145(14) 0.037(2) Uani 1 1 d .
C3 C 0.3811(7) 0.1038(7) 0.38384(14) 0.040(2) Uani 1 1 d .
H3A H 0.3757 0.0387 0.3842 0.048 Uiso 1 1 calc R
C4 C 0.3638(8) 0.1509(8) 0.36559(17) 0.049(3) Uani 1 1 d .
C5 C 0.3329(9) 0.0923(9) 0.34593(18) 0.054(3) Uani 1 1 d .
C6 C 0.3741(9) 0.2467(9) 0.36447(16) 0.058(3) Uani 1 1 d .
H6A H 0.3671 0.2774 0.3517 0.070 Uiso 1 1 calc R
C7 C 0.3944(9) 0.2960(9) 0.38191(17) 0.060(3) Uani 1 1 d .
H7A H 0.3962 0.3613 0.3812 0.072 Uiso 1 1 calc R
C8 C 0.4129(8) 0.2510(8) 0.40116(15) 0.048(3) Uani 1 1 d .
C9 C 0.4302(8) 0.3011(6) 0.42074(13) 0.040(2) Uani 1 1 d .
C10 C 0.5205(9) 0.3512(9) 0.42412(17) 0.058(3) Uani 1 1 d .
H10A H 0.5645 0.3525 0.4134 0.070 Uiso 1 1 calc R
C11 C 0.4777(8) 0.3823(8) 0.45813(17) 0.053(3) Uani 1 1 d .
H11A H 0.4936 0.4096 0.4709 0.064 Uiso 1 1 calc R
C12 C 0.3946(8) 0.3350(7) 0.45755(15) 0.045(3) Uani 1 1 d .
C13 C 0.3688(8) 0.2935(7) 0.43793(17) 0.047(2) Uani 1 1 d .
H13A H 0.3120 0.2618 0.4366 0.056 Uiso 1 1 calc R
C14 C 0.3286(8) 0.3244(7) 0.47582(14) 0.045(2) Uani 1 1 d .
C15 C 0.2927(7) 0.2371(7) 0.48139(13) 0.043(2) Uani 1 1 d .
C16 C 0.3205(8) 0.1459(7) 0.47118(16) 0.042(2) Uani 1 1 d .
C17 C 0.2286(8) 0.2354(7) 0.49690(14) 0.050(3) Uani 1 1 d .
H17A H 0.1991 0.1787 0.4999 0.060 Uiso 1 1 calc R
C18 C 0.2038(8) 0.3152(7) 0.50880(13) 0.042(2) Uani 1 1 d .
C19 C 0.2373(10) 0.3986(8) 0.50291(17) 0.061(3) Uani 1 1 d .
H19A H 0.2164 0.4535 0.5093 0.073 Uiso 1 1 calc R
C20 C 0.3049(9) 0.4022(7) 0.48680(16) 0.053(3) Uani 1 1 d .
H20A H 0.3338 0.4591 0.4837 0.064 Uiso 1 1 calc R
C21 C 0.1326(8) 0.2991(7) 0.52630(15) 0.044(3) Uani 1 1 d .
C22 C 0.0000 0.0000 0.4417(5) 0.123(10) Uani 1 2 d S
H22 H 0.0000 0.0000 0.4271 0.148 Uiso 1 2 calc SR

loop_
_atom_site_aniso_label
_atom_site_aniso_U_11
_atom_site_aniso_U_22
_atom_site_aniso_U_33
_atom_site_aniso_U_23
_atom_site_aniso_U_13
_atom_site_aniso_U_12
Tb1 0.0300(3) 0.0352(3) 0.0213(2) 0.000 0.000 -0.0015(3)
Tb2 0.0463(3) 0.0697(4) 0.0270(2) 0.0095(2) -0.00358(17) -0.0104(2)
O1 0.036(3) 0.038(3) 0.031(3) 0.000(3) 0.005(2) -0.009(3)
O2 0.052(4) 0.039(3) 0.035(3) 0.004(2) -0.003(3) -0.009(3)
O3 0.065(4) 0.048(4) 0.030(3) -0.003(3) -0.015(3) 0.000(4)
O4 0.088(6) 0.064(5) 0.022(4) 0.008(3) -0.007(4) -0.007(4)
O5 0.056(5) 0.049(4) 0.034(4) -0.008(3) 0.002(3) 0.005(3)
O6 0.046(4) 0.056(4) 0.039(4) -0.014(3) 0.000(3) 0.007(4)
O7 0.080(6) 0.047(5) 0.054(5) 0.003(4) 0.029(4) 0.018(4)
O8 0.053(4) 0.051(4) 0.041(4) -0.011(3) 0.005(3) 0.014(4)
O9 0.119(11) 0.070(7) 0.046(6) 0.000 0.000 0.051(8)
O10 0.124(9) 0.057(6) 0.068(6) -0.007(4) -0.021(6) -0.008(6)
O11 0.167(15) 0.31(3) 0.123(13) 0.057(14) -0.028(11) -0.179(17)
O12 0.036(5) 0.218(15) 0.109(8) 0.022(11) 0.021(5) -0.032(8)
N1 0.084(8) 0.079(7) 0.048(6) -0.018(5) 0.018(5) -0.023(6)
C1 0.055(6) 0.019(4) 0.026(4) -0.009(3) 0.002(4) -0.005(4)
C2 0.041(5) 0.050(6) 0.021(4) 0.002(4) 0.006(4) 0.011(4)
C3 0.051(6) 0.036(5) 0.033(5) 0.003(4) -0.004(4) 0.000(4)
C4 0.053(6) 0.061(7) 0.033(5) 0.010(5) -0.005(4) 0.003(5)
C5 0.062(7) 0.064(8) 0.037(6) 0.007(5) 0.003(5) 0.004(6)
C6 0.088(9) 0.058(7) 0.028(5) 0.009(5) 0.008(5) 0.000(6)
C7 0.089(9) 0.054(7) 0.038(6) 0.017(5) -0.008(6) 0.001(6)
C8 0.059(6) 0.058(7) 0.028(5) 0.006(4) 0.007(4) -0.002(5)
C9 0.070(7) 0.030(5) 0.019(4) 0.000(3) 0.006(4) -0.004(4)
C10 0.064(9) 0.065(7) 0.047(6) -0.011(5) 0.012(5) -0.011(6)
C11 0.053(7) 0.061(7) 0.047(6) -0.010(5) 0.000(5) -0.010(5)
C12 0.075(8) 0.031(5) 0.028(5) -0.012(4) -0.004(4) 0.015(5)
C13 0.059(6) 0.038(5) 0.043(5) 0.005(5) 0.007(5) 0.000(4)
C14 0.068(7) 0.041(5) 0.025(5) -0.025(4) -0.002(4) -0.002(5)
C15 0.062(6) 0.049(6) 0.017(4) -0.005(4) 0.012(4) 0.025(5)
C16 0.052(6) 0.038(5) 0.035(5) 0.005(4) 0.019(4) 0.016(5)
C17 0.080(8) 0.046(6) 0.024(5) -0.002(4) 0.010(4) 0.031(5)
C18 0.065(7) 0.043(5) 0.018(4) 0.004(4) 0.000(4) -0.005(5)
C19 0.086(9) 0.059(7) 0.037(6) -0.012(5) 0.018(6) 0.023(6)
C20 0.090(9) 0.030(5) 0.040(6) -0.003(4) 0.019(5) -0.007(5)
C21 0.065(7) 0.039(6) 0.027(5) -0.009(4) 0.017(4) 0.018(5)
C22 0.10(2) 0.15(3) 0.12(2) 0.000 0.000 0.04(2)

loop_
_atom_type_symbol
_atom_type_description
_atom_type_scat_dispersion_real
_atom_type_scat_dispersion_imag
_atom_type_scat_source
C C 0.0033 0.0016 'International Tables Vol C Tables 4.2.6.8 and 6.1.1.4'
H H 0.0000 0.0000 'International Tables Vol C Tables 4.2.6.8 and 6.1.1.4'
N N 0.0061 0.0033 'International Tables Vol C Tables 4.2.6.8 and 6.1.1.4'
O O 0.0106 0.0060 'International Tables Vol C Tables 4.2.6.8 and 6.1.1.4'
Tb Tb -0.1723 4.1537 'International Tables Vol C Tables 4.2.6.8 and 6.1.1.4'

loop_
_geom_angle_atom_site_label_1
_geom_angle_atom_site_label_2
_geom_angle_atom_site_label_3
_geom_angle
_geom_angle_site_symmetry_1
_geom_angle_site_symmetry_3
O8 Tb1 O8 160.5(4) 4_656 2_556
O8 Tb1 O5 86.9(3) 4_656 3_655
O8 Tb1 O5 87.6(3) 2_556 3_655
O8 Tb1 O5 87.6(3) 4_656 .
O8 Tb1 O5 86.9(3) 2_556 .
O5 Tb1 O5 146.7(4) 3_655 .
O8 Tb1 O9 80.24(19) 4_656 .
O8 Tb1 O9 80.24(19) 2_556 .
O5 Tb1 O9 73.36(18) 3_655 .
O5 Tb1 O9 73.36(18) . .
O8 Tb1 O2 74.2(3) 4_656 .
O8 Tb1 O2 122.0(3) 2_556 .
O5 Tb1 O2 134.7(3) 3_655 .
O5 Tb1 O2 74.3(2) . .
O9 Tb1 O2 139.21(14) . .
O8 Tb1 O2 122.0(3) 4_656 3_655
O8 Tb1 O2 74.2(3) 2_556 3_655
O5 Tb1 O2 74.3(2) 3_655 3_655
O5 Tb1 O2 134.7(3) . 3_655
O9 Tb1 O2 139.21(14) . 3_655
O2 Tb1 O2 81.6(3) . 3_655
O8 Tb1 O1 122.7(2) 4_656 .
O8 Tb1 O1 72.7(2) 2_556 .
O5 Tb1 O1 137.6(2) 3_655 .
O5 Tb1 O1 70.8(2) . .
O9 Tb1 O1 135.67(13) . .
O2 Tb1 O1 49.3(2) . .
O2 Tb1 O1 64.5(2) 3_655 .
O8 Tb1 O1 72.7(2) 4_656 3_655
O8 Tb1 O1 122.7(2) 2_556 3_655
O5 Tb1 O1 70.8(2) 3_655 3_655
O5 Tb1 O1 137.6(2) . 3_655
O9 Tb1 O1 135.67(13) . 3_655
O2 Tb1 O1 64.5(2) . 3_655
O2 Tb1 O1 49.3(2) 3_655 3_655
O1 Tb1 O1 88.7(3) . 3_655
O8 Tb1 C1 97.7(3) 4_656 .
O8 Tb1 C1 98.1(3) 2_556 .
O5 Tb1 C1 142.3(2) 3_655 .
O5 Tb1 C1 71.0(2) . .
O9 Tb1 C1 144.37(16) . .
O2 Tb1 C1 23.9(2) . .
O2 Tb1 C1 71.6(2) 3_655 .
O1 Tb1 C1 25.4(2) . .
O1 Tb1 C1 74.9(2) 3_655 .
O8 Tb1 C1 98.1(3) 4_656 3_655
O8 Tb1 C1 97.7(3) 2_556 3_655
O5 Tb1 C1 71.0(2) 3_655 3_655
O5 Tb1 C1 142.3(2) . 3_655
O9 Tb1 C1 144.37(16) . 3_655
O2 Tb1 C1 71.6(2) . 3_655
O2 Tb1 C1 23.9(2) 3_655 3_655
O1 Tb1 C1 74.9(2) . 3_655
O1 Tb1 C1 25.4(2) 3_655 3_655
C1 Tb1 C1 71.3(3) . 3_655
O12 Tb2 O1 149.8(5) . .
O12 Tb2 O6 80.4(4) . .
O1 Tb2 O6 78.3(2) . .
O12 Tb2 O7 79.2(4) . 2_556
O1 Tb2 O7 117.0(3) . 2_556
O6 Tb2 O7 79.2(3) . 2_556
O12 Tb2 O10 136.3(5) . .
O1 Tb2 O10 72.8(3) . .
O6 Tb2 O10 136.8(3) . .
O7 Tb2 O10 86.0(3) 2_556 .
O12 Tb2 O3 90.7(4) . 14_545
O1 Tb2 O3 86.6(2) . 14_545
O6 Tb2 O3 129.5(3) . 14_545
O7 Tb2 O3 147.8(3) 2_556 14_545
O10 Tb2 O3 80.4(3) . 14_545
O12 Tb2 O4 76.6(5) . 14_545
O1 Tb2 O4 78.0(3) . 14_545
O6 Tb2 O4 77.2(2) . 14_545
O7 Tb2 O4 148.6(3) 2_556 14_545
O10 Tb2 O4 125.4(3) . 14_545
O3 Tb2 O4 52.5(3) 14_545 14_545
O12 Tb2 O11 73.2(7) . .
O1 Tb2 O11 134.3(5) . .
O6 Tb2 O11 144.3(4) . .
O7 Tb2 O11 72.6(4) 2_556 .
O10 Tb2 O11 63.1(6) . .
O3 Tb2 O11 75.2(4) 14_545 .
O4 Tb2 O11 118.2(5) 14_545 .
O12 Tb2 C5 83.1(4) . 14_545
O1 Tb2 C5 81.5(3) . 14_545
O6 Tb2 C5 103.7(3) . 14_545
O7 Tb2 C5 161.4(3) 2_556 14_545
O10 Tb2 C5 103.0(3) . 14_545
O3 Tb2 C5 25.9(3) 14_545 14_545
O4 Tb2 C5 26.6(3) 14_545 14_545
O11 Tb2 C5 96.7(5) . 14_545
O12 Tb2 C21 100.9(4) . 2_556
O1 Tb2 C21 94.6(2) . 2_556
O6 Tb2 C21 76.3(3) . 2_556
O7 Tb2 C21 22.7(3) 2_556 2_556
O10 Tb2 C21 74.8(3) . 2_556
O3 Tb2 C21 153.5(3) 14_545 2_556
O4 Tb2 C21 153.4(3) 14_545 2_556
O11 Tb2 C21 85.3(5) . 2_556
C5 Tb2 C21 176.0(3) 14_545 2_556
C1 O1 Tb2 157.0(6) . .
C1 O1 Tb1 85.8(5) . .
Tb2 O1 Tb1 109.4(2) . .
C1 O2 Tb1 102.4(6) . .
C5 O3 Tb2 94.4(7) . 14_545
C5 O4 Tb2 89.2(8) . 14_545
C16 O5 Tb1 136.6(7) . .
C16 O6 Tb2 141.2(6) . .
C21 O7 Tb2 110.6(6) . 4_556
C21 O8 Tb1 164.3(7) . 2_566
C22 O12 Tb2 133.3(16) . .
C11 N1 C10 116.6(10) . .
O2 C1 O1 122.5(8) . .
O2 C1 C2 119.6(8) . .
O1 C1 C2 117.8(8) . .
O2 C1 Tb1 53.8(4) . .
O1 C1 Tb1 68.8(5) . .
C2 C1 Tb1 172.7(7) . .
C3 C2 C8 120.5(9) . .
C3 C2 C1 120.2(9) . .
C8 C2 C1 119.3(8) . .
C4 C3 C2 120.2(10) . .
C4 C3 H3A 119.9 . .
C2 C3 H3A 119.9 . .
C3 C4 C6 120.9(10) . .
C3 C4 C5 118.1(10) . .
C6 C4 C5 121.0(9) . .
O3 C5 O4 123.8(11) . .
O3 C5 C4 118.5(9) . .
O4 C5 C4 117.6(11) . .
O3 C5 Tb2 59.6(6) . 14_545
O4 C5 Tb2 64.2(6) . 14_545
C4 C5 Tb2 178.1(8) . 14_545
C7 C6 C4 119.9(10) . .
C7 C6 H6A 120.1 . .
C4 C6 H6A 120.1 . .
C6 C7 C8 121.5(11) . .
C6 C7 H7A 119.3 . .
C8 C7 H7A 119.3 . .
C2 C8 C7 116.9(10) . .
C2 C8 C9 119.2(8) . .
C7 C8 C9 123.7(11) . .
C13 C9 C10 117.5(9) . .
C13 C9 C8 121.6(10) . .
C10 C9 C8 120.3(9) . .
N1 C10 C9 121.9(10) . .
N1 C10 H10A 119.1 . .
C9 C10 H10A 119.1 . .
N1 C11 C12 127.6(10) . .
N1 C11 H11A 116.2 . .
C12 C11 H11A 116.2 . .
C11 C12 C13 116.8(10) . .
C11 C12 C14 124.8(9) . .
C13 C12 C14 118.3(10) . .
C9 C13 C12 119.3(10) . .
C9 C13 H13A 120.4 . .
C12 C13 H13A 120.4 . .
C20 C14 C15 120.6(9) . .
C20 C14 C12 118.3(10) . .
C15 C14 C12 121.1(8) . .
C17 C15 C14 116.9(9) . .
C17 C15 C16 118.7(10) . .
C14 C15 C16 124.4(8) . .
O6 C16 O5 125.3(9) . .
O6 C16 C15 117.5(9) . .
O5 C16 C15 117.2(10) . .
C15 C17 C18 123.4(10) . .
C15 C17 H17A 118.3 . .
C18 C17 H17A 118.3 . .
C19 C18 C17 118.4(9) . .
C19 C18 C21 125.3(9) . .
C17 C18 C21 116.1(9) . .
C18 C19 C20 118.8(10) . .
C18 C19 H19A 120.6 . .
C20 C19 H19A 120.6 . .
C14 C20 C19 121.2(10) . .
C14 C20 H20A 119.4 . .
C19 C20 H20A 119.4 . .
O7 C21 O8 121.0(9) . .
O7 C21 C18 121.0(8) . .
O8 C21 C18 117.9(10) . .
O7 C21 Tb2 46.8(5) . 4_556
O8 C21 Tb2 74.8(6) . 4_556
C18 C21 Tb2 166.4(7) . 4_556
O12 C22 O12 131(3) 3 .
O12 C22 H22 114.7 3 .
O12 C22 H22 114.7 . .

loop_
_geom_bond_atom_site_label_1
_geom_bond_atom_site_label_2
_geom_bond_distance
_geom_bond_site_symmetry_2
Tb1 O8 2.285(7) 4_656
Tb1 O8 2.285(7) 2_556
Tb1 O5 2.363(7) 3_655
Tb1 O5 2.363(7) .
Tb1 O9 2.450(11) .
Tb1 O2 2.459(6) .
Tb1 O2 2.459(6) 3_655
Tb1 O1 2.784(6) .
Tb1 O1 2.784(6) 3_655
Tb1 C1 2.978(9) .
Tb1 C1 2.978(9) 3_655
Tb2 O12 2.271(10) .
Tb2 O1 2.302(6) .
Tb2 O6 2.328(7) .
Tb2 O7 2.332(7) 2_556
Tb2 O10 2.409(11) .
Tb2 O3 2.418(6) 14_545
Tb2 O4 2.515(8) 14_545
Tb2 O11 2.620(17) .
Tb2 C5 2.794(13) 14_545
Tb2 C21 2.997(10) 2_556
O1 C1 1.282(11) .
O2 C1 1.234(12) .
O3 C5 1.225(15) .
O3 Tb2 2.418(6) 14_545
O4 C5 1.251(13) .
O4 Tb2 2.515(8) 14_545
O5 C16 1.244(13) .
O6 C16 1.275(14) .
O7 C21 1.233(13) .
O7 Tb2 2.332(7) 4_556
O8 C21 1.291(11) .
O8 Tb1 2.285(7) 2_566
O12 C22 1.190(16) .
N1 C11 1.360(14) .
N1 C10 1.337(14) .
C1 C2 1.515(12) .
C2 C3 1.362(13) .
C2 C8 1.417(16) .
C3 C4 1.365(13) .
C3 H3A 0.9300 .
C4 C6 1.373(17) .
C4 C5 1.568(16) .
C5 Tb2 2.794(13) 14_545
C6 C7 1.347(16) .
C6 H6A 0.9300 .
C7 C8 1.409(14) .
C7 H7A 0.9300 .
C8 C9 1.459(14) .
C9 C13 1.407(14) .
C9 C10 1.485(16) .
C10 H10A 0.9300 .
C11 C12 1.362(16) .
C11 H11A 0.9300 .
C12 C13 1.431(14) .
C12 C14 1.505(15) .
C13 H13A 0.9300 .
C14 C20 1.354(13) .
C14 C15 1.389(15) .
C15 C17 1.346(13) .
C15 C16 1.504(13) .
C17 C18 1.411(14) .
C17 H17A 0.9300 .
C18 C19 1.334(16) .
C18 C21 1.524(14) .
C19 C20 1.408(15) .
C19 H19A 0.9300 .
C20 H20A 0.9300 .
C21 Tb2 2.997(10) 4_556
C22 O12 1.190(16) 3
C22 H22 0.9300 .

loop_
_geom_torsion_atom_site_label_1
_geom_torsion_atom_site_label_2
_geom_torsion_atom_site_label_3
_geom_torsion_atom_site_label_4
_geom_torsion
_geom_torsion_site_symmetry_1
_geom_torsion_site_symmetry_4
O12 Tb2 O1 C1 -21.3(17) . .
O6 Tb2 O1 C1 -67.2(14) . .
O7 Tb2 O1 C1 -138.6(14) 2_556 .
O10 Tb2 O1 C1 145.3(15) . .
O3 Tb2 O1 C1 64.3(14) 14_545 .
O4 Tb2 O1 C1 12.0(14) 14_545 .
O11 Tb2 O1 C1 129.9(15) . .
C5 Tb2 O1 C1 38.8(14) 14_545 .
C21 Tb2 O1 C1 -142.2(14) 2_556 .
O12 Tb2 O1 Tb1 107.9(7) . .
O6 Tb2 O1 Tb1 61.9(3) . .
O7 Tb2 O1 Tb1 -9.4(4) 2_556 .
O10 Tb2 O1 Tb1 -85.6(3) . .
O3 Tb2 O1 Tb1 -166.5(3) 14_545 .
O4 Tb2 O1 Tb1 141.1(3) 14_545 .
O11 Tb2 O1 Tb1 -101.0(6) . .
C5 Tb2 O1 Tb1 167.9(3) 14_545 .
C21 Tb2 O1 Tb1 -13.1(3) 2_556 .
O8 Tb1 O1 C1 12.1(6) 4_656 .
O8 Tb1 O1 C1 178.8(5) 2_556 .
O5 Tb1 O1 C1 -115.3(5) 3_655 .
O5 Tb1 O1 C1 86.0(5) . .
O9 Tb1 O1 C1 123.7(4) . .
O2 Tb1 O1 C1 0.5(5) . .
O2 Tb1 O1 C1 -100.9(5) 3_655 .
O1 Tb1 O1 C1 -56.3(4) 3_655 .
C1 Tb1 O1 C1 -78.0(5) 3_655 .
O8 Tb1 O1 Tb2 -150.2(3) 4_656 .
O8 Tb1 O1 Tb2 16.4(3) 2_556 .
O5 Tb1 O1 Tb2 82.4(4) 3_655 .
O5 Tb1 O1 Tb2 -76.3(3) . .
O9 Tb1 O1 Tb2 -38.6(3) . .
O2 Tb1 O1 Tb2 -161.8(4) . .
O2 Tb1 O1 Tb2 96.8(3) 3_655 .
O1 Tb1 O1 Tb2 141.4(3) 3_655 .
C1 Tb1 O1 Tb2 -162.3(6) . .
C1 Tb1 O1 Tb2 119.7(3) 3_655 .
O8 Tb1 O2 C1 -170.3(6) 4_656 .
O8 Tb1 O2 C1 -2.4(7) 2_556 .
O5 Tb1 O2 C1 120.8(6) 3_655 .
O5 Tb1 O2 C1 -78.4(6) . .
O9 Tb1 O2 C1 -117.1(5) . .
O2 Tb1 O2 C1 62.9(5) 3_655 .
O1 Tb1 O2 C1 -0.5(5) . .
O1 Tb1 O2 C1 111.6(6) 3_655 .
C1 Tb1 O2 C1 85.2(6) 3_655 .
O8 Tb1 O5 C16 176.4(10) 4_656 .
O8 Tb1 O5 C16 -22.3(10) 2_556 .
O5 Tb1 O5 C16 -103.1(10) 3_655 .
O9 Tb1 O5 C16 -103.1(10) . .
O2 Tb1 O5 C16 102.1(10) . .
O2 Tb1 O5 C16 41.6(11) 3_655 .
O1 Tb1 O5 C16 50.4(9) . .
O1 Tb1 O5 C16 115.6(10) 3_655 .
C1 Tb1 O5 C16 77.4(10) . .
C1 Tb1 O5 C16 76.3(11) 3_655 .
O12 Tb2 O6 C16 -167.7(12) . .
O1 Tb2 O6 C16 -9.1(11) . .
O7 Tb2 O6 C16 111.6(11) 2_556 .
O10 Tb2 O6 C16 39.4(13) . .
O3 Tb2 O6 C16 -84.7(11) 14_545 .
O4 Tb2 O6 C16 -89.3(11) 14_545 .
O11 Tb2 O6 C16 149.8(13) . .
C5 Tb2 O6 C16 -87.3(11) 14_545 .
C21 Tb2 O6 C16 88.6(11) 2_556 .
O1 Tb2 O12 C22 112.9(17) . .
O6 Tb2 O12 C22 158.5(18) . .
O7 Tb2 O12 C22 -120.8(18) 2_556 .
O10 Tb2 O12 C22 -48(2) . .
O3 Tb2 O12 C22 28.4(17) 14_545 .
O4 Tb2 O12 C22 79.5(17) 14_545 .
O11 Tb2 O12 C22 -45.9(17) . .
C5 Tb2 O12 C22 53.3(17) 14_545 .
C21 Tb2 O12 C22 -127.6(17) 2_556 .
Tb1 O2 C1 O1 1.0(10) . .
Tb1 O2 C1 C2 -176.4(6) . .
Tb2 O1 C1 O2 132.0(13) . .
Tb1 O1 C1 O2 -0.8(8) . .
Tb2 O1 C1 C2 -50.6(17) . .
Tb1 O1 C1 C2 176.5(7) . .
Tb2 O1 C1 Tb1 132.8(14) . .
O8 Tb1 C1 O2 9.4(6) 4_656 .
O8 Tb1 C1 O2 177.9(6) 2_556 .
O5 Tb1 C1 O2 -85.5(6) 3_655 .
O5 Tb1 C1 O2 94.1(6) . .
O9 Tb1 C1 O2 93.4(6) . .
O2 Tb1 C1 O2 -111.8(6) 3_655 .
O1 Tb1 C1 O2 179.1(9) . .
O1 Tb1 C1 O2 -60.3(6) 3_655 .
C1 Tb1 C1 O2 -86.6(6) 3_655 .
O8 Tb1 C1 O1 -169.8(5) 4_656 .
O8 Tb1 C1 O1 -1.2(5) 2_556 .
O5 Tb1 C1 O1 95.4(6) 3_655 .
O5 Tb1 C1 O1 -85.0(5) . .
O9 Tb1 C1 O1 -85.7(5) . .
O2 Tb1 C1 O1 -179.1(9) . .
O2 Tb1 C1 O1 69.1(5) 3_655 .
O1 Tb1 C1 O1 120.6(5) 3_655 .
C1 Tb1 C1 O1 94.3(5) 3_655 .
O8 Tb1 C1 C2 35(5) 4_656 .
O8 Tb1 C1 C2 -156(5) 2_556 .
O5 Tb1 C1 C2 -60(5) 3_655 .
O5 Tb1 C1 C2 120(5) . .
O9 Tb1 C1 C2 119(5) . .
O2 Tb1 C1 C2 26(4) . .
O2 Tb1 C1 C2 -86(5) 3_655 .
O1 Tb1 C1 C2 -155(5) . .
O1 Tb1 C1 C2 -35(5) 3_655 .
C1 Tb1 C1 C2 -61(5) 3_655 .
O2 C1 C2 C3 125.2(10) . .
O1 C1 C2 C3 -52.3(12) . .
Tb1 C1 C2 C3 102(5) . .
O2 C1 C2 C8 -53.4(12) . .
O1 C1 C2 C8 129.1(10) . .
Tb1 C1 C2 C8 -77(5) . .
C8 C2 C3 C4 1.1(15) . .
C1 C2 C3 C4 -177.5(10) . .
C2 C3 C4 C6 2.0(17) . .
C2 C3 C4 C5 -178.5(10) . .
Tb2 O3 C5 O4 0.0(13) 14_545 .
Tb2 O3 C5 C4 179.3(9) 14_545 .
Tb2 O4 C5 O3 0.0(13) 14_545 .
Tb2 O4 C5 C4 -179.3(9) 14_545 .
C3 C4 C5 O3 1.3(17) . .
C6 C4 C5 O3 -179.3(12) . .
C3 C4 C5 O4 -179.4(11) . .
C6 C4 C5 O4 0.1(18) . .
C3 C4 C5 Tb2 20(26) . 14_545
C6 C4 C5 Tb2 -161(25) . 14_545
C3 C4 C6 C7 -5.2(19) . .
C5 C4 C6 C7 175.4(12) . .
C4 C6 C7 C8 5(2) . .
C3 C2 C8 C7 -1.1(16) . .
C1 C2 C8 C7 177.5(10) . .
C3 C2 C8 C9 173.6(10) . .
C1 C2 C8 C9 -7.8(15) . .
C6 C7 C8 C2 -2.1(18) . .
C6 C7 C8 C9 -176.6(12) . .
C2 C8 C9 C13 -58.7(15) . .
C7 C8 C9 C13 115.6(13) . .
C2 C8 C9 C10 112.6(12) . .
C7 C8 C9 C10 -73.0(16) . .
C11 N1 C10 C9 6.5(19) . .
C13 C9 C10 N1 -5.5(17) . .
C8 C9 C10 N1 -177.1(12) . .
C10 N1 C11 C12 -4(2) . .
N1 C11 C12 C13 -0.6(19) . .
N1 C11 C12 C14 -179.9(12) . .
C10 C9 C13 C12 1.1(14) . .
C8 C9 C13 C12 172.6(9) . .
C11 C12 C13 C9 1.8(15) . .
C14 C12 C13 C9 -178.9(9) . .
C11 C12 C14 C20 49.0(16) . .
C13 C12 C14 C20 -130.3(11) . .
C11 C12 C14 C15 -130.8(12) . .
C13 C12 C14 C15 49.9(15) . .
C20 C14 C15 C17 5.1(16) . .
C12 C14 C15 C17 -175.0(10) . .
C20 C14 C15 C16 -175.2(11) . .
C12 C14 C15 C16 4.6(16) . .
Tb2 O6 C16 O5 -29.6(18) . .
Tb2 O6 C16 C15 149.9(8) . .
Tb1 O5 C16 O6 -6.9(17) . .
Tb1 O5 C16 C15 173.6(6) . .
C17 C15 C16 O6 52.2(14) . .
C14 C15 C16 O6 -127.4(11) . .
C17 C15 C16 O5 -128.3(11) . .
C14 C15 C16 O5 52.1(14) . .
C14 C15 C17 C18 -6.3(16) . .
C16 C15 C17 C18 174.1(10) . .
C15 C17 C18 C19 7.9(17) . .
C15 C17 C18 C21 -177.7(10) . .
C17 C18 C19 C20 -7.8(18) . .
C21 C18 C19 C20 178.3(11) . .
C15 C14 C20 C19 -5.7(18) . .
C12 C14 C20 C19 174.5(11) . .
C18 C19 C20 C14 7.1(19) . .
Tb2 O7 C21 O8 -9.8(14) 4_556 .
Tb2 O7 C21 C18 172.4(8) 4_556 .
Tb1 O8 C21 O7 -103(3) 2_566 .
Tb1 O8 C21 C18 75(3) 2_566 .
Tb1 O8 C21 Tb2 -110(3) 2_566 4_556
C19 C18 C21 O7 -173.4(12) . .
C17 C18 C21 O7 12.6(16) . .
C19 C18 C21 O8 8.7(18) . .
C17 C18 C21 O8 -165.3(10) . .
C19 C18 C21 Tb2 -149(3) . 4_556
C17 C18 C21 Tb2 37(4) . 4_556
Tb2 O12 C22 O12 155.5(19) . 3

loop_
_platon_squeeze_void_nr
_platon_squeeze_void_average_x
_platon_squeeze_void_average_y
_platon_squeeze_void_average_z
_platon_squeeze_void_volume
_platon_squeeze_void_count_electrons
_platon_squeeze_void_content
1 -0.186 0.327 0.041 5204 3282 ' '
